data_7206550
loop_
_publ_author_name
'Ghazzali, Mohamed'
'Langer, Vratislav'
'Larsson, Krister'
'\"Ohrstr\"om, Lars'

_publ_section_title
;
 Multi-component self-assembly of molecule based materials by
 coordination networks and weak intermolecular synthons
;
_journal_issue 19
_journal_name_full CrystEngComm
_journal_page_first 5813
_journal_paper_doi 10.1039/c1ce05527e
_journal_volume 13
_journal_year 2011
_chemical_formula_moiety '(C36 H24 Fe N6), 0.5(C12 H10 N4), 0.5(C1 H4 O), 2(Cl O4)'
_chemical_formula_sum 'C42.5 H31 Cl2 Fe N8 O8.5'
_chemical_formula_weight 916.50
_chemical_name_systematic
;
?
;
_space_group_IT_number 2
_symmetry_cell_setting triclinic
_symmetry_space_group_name_Hall '-P 1'
_symmetry_space_group_name_H-M 'P -1'
_atom_sites_solution_hydrogens geom
_atom_sites_solution_primary direct
_atom_sites_solution_secondary difmap
_audit_creation_method SHELXL-97
_cell_angle_alpha 79.2940(10)
_cell_angle_beta 74.2630(10)
_cell_angle_gamma 69.5110(10)
_cell_formula_units_Z 2
_cell_length_a 12.2473(4)
_cell_length_b 12.6914(5)
_cell_length_c 13.7110(5)
_cell_measurement_reflns_used 11108
_cell_measurement_temperature 173(2)
_cell_measurement_theta_max 31.184
_cell_measurement_theta_min 2.11
_cell_volume 1911.75(12)
_computing_cell_refinement 'SAINT (Bruker, 2003)'
_computing_data_collection 'SMART (Bruker, 2003)'
_computing_data_reduction 'SADABS (Sheldrick, 2003)'
_computing_structure_refinement 'SHELXL-97 (Sheldrick, 1997)'
_computing_structure_solution 'SHELXS-97 (Sheldrick, 1990)'
_diffrn_ambient_temperature 173(2)
_diffrn_measured_fraction_theta_full 0.997
_diffrn_measured_fraction_theta_max 0.997
_diffrn_measurement_device_type 'Siemens CCD area detector'
_diffrn_measurement_method 'omega scans'
_diffrn_radiation_monochromator graphite
_diffrn_radiation_source 'fine-focus sealed tube'
_diffrn_radiation_type MoK\a
_diffrn_radiation_wavelength 0.71073
_diffrn_reflns_av_R_equivalents 0.0351
_diffrn_reflns_av_sigmaI/netI 0.0495
_diffrn_reflns_limit_h_max 17
_diffrn_reflns_limit_h_min -17
_diffrn_reflns_limit_k_max 17
_diffrn_reflns_limit_k_min -17
_diffrn_reflns_limit_l_max 19
_diffrn_reflns_limit_l_min -19
_diffrn_reflns_number 30745
_diffrn_reflns_theta_full 30.00
_diffrn_reflns_theta_max 30.00
_diffrn_reflns_theta_min 2.07
_diffrn_standards_decay_% 0
_diffrn_standards_number 0
_exptl_absorpt_coefficient_mu 0.605
_exptl_absorpt_correction_T_max 0.9417
_exptl_absorpt_correction_T_min 0.8955
_exptl_absorpt_correction_type multi-scan
_exptl_absorpt_process_details 'SADABS, 2003'
_exptl_crystal_colour red
_exptl_crystal_density_diffrn 1.592
_exptl_crystal_density_method 'not measured'
_exptl_crystal_description prism
_exptl_crystal_F_000 940
_exptl_crystal_size_max 0.26
_exptl_crystal_size_mid 0.21
_exptl_crystal_size_min 0.14
_platon_squeeze_details
;
;
_refine_diff_density_max 0.472
_refine_diff_density_min -0.284
_refine_diff_density_rms 0.061
_refine_ls_extinction_method none
_refine_ls_goodness_of_fit_ref 1.012
_refine_ls_hydrogen_treatment constr
_refine_ls_matrix_type full
_refine_ls_number_parameters 460
_refine_ls_number_reflns 11108
_refine_ls_number_restraints 0
_refine_ls_restrained_S_all 1.012
_refine_ls_R_factor_all 0.0655
_refine_ls_R_factor_gt 0.0492
_refine_ls_shift/su_max 0.001
_refine_ls_shift/su_mean 0.000
_refine_ls_structure_factor_coef Fsqd
_refine_ls_weighting_details 'calc w=1/[\s^2^(Fo^2^)+(0.0711P)^2^+0.2846P] where P=(Fo^2^+2Fc^2^)/3'
_refine_ls_weighting_scheme calc
_refine_ls_wR_factor_gt 0.1282
_refine_ls_wR_factor_ref 0.1351
_reflns_number_gt 8026
_reflns_number_total 11108
_reflns_threshold_expression >2sigma(I)
_cod_data_source_file c1ce05527e.txt
_cod_data_source_block yg3
_cod_database_code 7206550

loop_
_symmetry_equiv_pos_as_xyz
'x, y, z'
'-x, -y, -z'

loop_
_atom_site_label
_atom_site_type_symbol
_atom_site_fract_x
_atom_site_fract_y
_atom_site_fract_z
_atom_site_U_iso_or_equiv
_atom_site_adp_type
_atom_site_occupancy
_atom_site_symmetry_multiplicity
_atom_site_calc_flag
_atom_site_refinement_flags
Fe1 Fe 0.79658(2) 0.30639(2) 0.251221(19) 0.02562(8) Uani 1 1 d .
N1 N 0.96358(14) 0.21414(13) 0.19499(11) 0.0292(3) Uani 1 1 d .
C1 C 1.03777(18) 0.12335(16) 0.23803(15) 0.0339(4) Uani 1 1 d .
H1 H 1.0100 0.0956 0.3062 0.041 Uiso 1 1 calc R
N2 N 0.82052(15) 0.39784(13) 0.11851(12) 0.0296(3) Uani 1 1 d .
C2 C 1.15333(19) 0.06822(18) 0.18722(17) 0.0391(5) Uani 1 1 d .
H2 H 1.2031 0.0052 0.2212 0.047 Uiso 1 1 calc R
N3 N 0.73037(13) 0.21024(12) 0.20093(11) 0.0254(3) Uani 1 1 d .
C3 C 1.1957(2) 0.10488(18) 0.08766(17) 0.0396(5) Uani 1 1 d .
H3 H 1.2743 0.0672 0.0521 0.047 Uiso 1 1 calc R
N4 N 0.77874(14) 0.20294(12) 0.37635(11) 0.0268(3) Uani 1 1 d .
C4 C 1.12041(19) 0.19913(18) 0.03973(15) 0.0362(4) Uani 1 1 d .
N5 N 0.63371(14) 0.41039(13) 0.30029(11) 0.0283(3) Uani 1 1 d .
C5 C 1.1534(2) 0.2449(2) -0.06359(17) 0.0449(5) Uani 1 1 d .
H5 H 1.2298 0.2097 -0.1042 0.054 Uiso 1 1 calc R
N6 N 0.84337(15) 0.40590(13) 0.31567(11) 0.0295(3) Uani 1 1 d .
C6 C 1.0775(2) 0.3374(2) -0.10409(16) 0.0449(5) Uani 1 1 d .
H6 H 1.1014 0.3650 -0.1731 0.054 Uiso 1 1 calc R
N7 N 0.11799(18) 0.70238(17) 0.35056(15) 0.0482(5) Uani 1 1 d .
C7 C 0.9622(2) 0.39491(19) -0.04627(15) 0.0381(5) Uani 1 1 d .
N8 N 0.03271(15) 0.95610(14) 0.03067(13) 0.0348(4) Uani 1 1 d .
C8 C 0.8807(2) 0.4942(2) -0.08200(16) 0.0436(5) Uani 1 1 d .
H8 H 0.8986 0.5262 -0.1505 0.052 Uiso 1 1 calc R
C9 C 0.7757(2) 0.54417(19) -0.01722(16) 0.0413(5) Uani 1 1 d .
H9 H 0.7214 0.6127 -0.0398 0.050 Uiso 1 1 calc R
C10 C 0.74789(19) 0.49421(17) 0.08304(15) 0.0349(4) Uani 1 1 d .
H10 H 0.6746 0.5306 0.1271 0.042 Uiso 1 1 calc R
C11 C 0.92741(18) 0.35055(16) 0.05459(14) 0.0307(4) Uani 1 1 d .
C12 C 1.00665(18) 0.25067(16) 0.09696(14) 0.0311(4) Uani 1 1 d .
C13 C 0.70378(17) 0.21855(15) 0.11115(14) 0.0290(4) Uani 1 1 d .
H13 H 0.7247 0.2732 0.0588 0.035 Uiso 1 1 calc R
C14 C 0.64599(17) 0.14961(16) 0.09102(15) 0.0322(4) Uani 1 1 d .
H14 H 0.6276 0.1590 0.0263 0.039 Uiso 1 1 calc R
C15 C 0.61596(17) 0.06880(16) 0.16442(15) 0.0318(4) Uani 1 1 d .
H15 H 0.5770 0.0218 0.1511 0.038 Uiso 1 1 calc R
C16 C 0.64395(15) 0.05664(14) 0.26016(14) 0.0263(3) Uani 1 1 d .
C17 C 0.61695(17) -0.02415(16) 0.34351(15) 0.0319(4) Uani 1 1 d .
H17 H 0.5800 -0.0753 0.3349 0.038 Uiso 1 1 calc R
C18 C 0.64349(17) -0.02847(15) 0.43473(15) 0.0309(4) Uani 1 1 d .
H18 H 0.6247 -0.0826 0.4887 0.037 Uiso 1 1 calc R
C19 C 0.69912(16) 0.04688(15) 0.45067(13) 0.0272(3) Uani 1 1 d .
C20 C 0.72871(19) 0.04701(16) 0.54325(15) 0.0350(4) Uani 1 1 d .
H20 H 0.7110 -0.0042 0.6005 0.042 Uiso 1 1 calc R
C21 C 0.7836(2) 0.12258(18) 0.54902(15) 0.0385(5) Uani 1 1 d .
H21 H 0.8059 0.1226 0.6102 0.046 Uiso 1 1 calc R
C22 C 0.80701(19) 0.19962(17) 0.46497(14) 0.0349(4) Uani 1 1 d .
H22 H 0.8444 0.2515 0.4710 0.042 Uiso 1 1 calc R
C23 C 0.72616(15) 0.12633(14) 0.37011(13) 0.0250(3) Uani 1 1 d .
C24 C 0.69977(15) 0.13015(14) 0.27443(13) 0.0240(3) Uani 1 1 d .
C25 C 0.52763(18) 0.40914(16) 0.29335(15) 0.0328(4) Uani 1 1 d .
H25 H 0.5251 0.3497 0.2618 0.039 Uiso 1 1 calc R
C26 C 0.4201(2) 0.49130(17) 0.33044(17) 0.0388(5) Uani 1 1 d .
H26 H 0.3465 0.4869 0.3239 0.047 Uiso 1 1 calc R
C27 C 0.4208(2) 0.57767(18) 0.37603(17) 0.0421(5) Uani 1 1 d .
H27 H 0.3481 0.6345 0.4005 0.051 Uiso 1 1 calc R
C28 C 0.5305(2) 0.58167(16) 0.38643(16) 0.0371(4) Uani 1 1 d .
C29 C 0.5437(2) 0.66619(18) 0.43439(17) 0.0470(6) Uani 1 1 d .
H29 H 0.4748 0.7262 0.4597 0.056 Uiso 1 1 calc R
C30 C 0.6513(3) 0.66270(17) 0.44449(17) 0.0477(6) Uani 1 1 d .
H30 H 0.6565 0.7194 0.4780 0.057 Uiso 1 1 calc R
C31 C 0.7580(2) 0.57530(17) 0.40572(14) 0.0375(5) Uani 1 1 d .
C32 C 0.8736(2) 0.56469(19) 0.41460(16) 0.0455(6) Uani 1 1 d .
H32 H 0.8850 0.6175 0.4485 0.055 Uiso 1 1 calc R
C33 C 0.9688(2) 0.4777(2) 0.37389(16) 0.0426(5) Uani 1 1 d .
H33 H 1.0469 0.4706 0.3789 0.051 Uiso 1 1 calc R
C34 C 0.95212(19) 0.39902(18) 0.32486(15) 0.0360(4) Uani 1 1 d .
H34 H 1.0196 0.3391 0.2973 0.043 Uiso 1 1 calc R
C35 C 0.74806(18) 0.49296(15) 0.35618(13) 0.0303(4) Uani 1 1 d .
C36 C 0.63414(18) 0.49604(15) 0.34732(13) 0.0300(4) Uani 1 1 d .
C37 C 0.1787(3) 0.7084(3) 0.2536(2) 0.0770(10) Uani 1 1 d .
H37 H 0.2576 0.6572 0.2371 0.092 Uiso 1 1 calc R
C38 C 0.1352(2) 0.7836(2) 0.17629(18) 0.0570(7) Uani 1 1 d .
H38 H 0.1835 0.7840 0.1091 0.068 Uiso 1 1 calc R
C39 C 0.0090(2) 0.77575(19) 0.37010(17) 0.0410(5) Uani 1 1 d .
H39 H -0.0363 0.7755 0.4384 0.049 Uiso 1 1 calc R
C40 C -0.0426(2) 0.8527(2) 0.29691(18) 0.0453(5) Uani 1 1 d .
H40 H -0.1222 0.9021 0.3150 0.054 Uiso 1 1 calc R
C41 C 0.02174(17) 0.85756(16) 0.19733(15) 0.0307(4) Uani 1 1 d .
C42 C -0.02946(17) 0.94218(17) 0.11979(15) 0.0340(4) Uani 1 1 d .
H42 H -0.1109 0.9876 0.1365 0.041 Uiso 1 1 calc R

loop_
_atom_site_aniso_label
_atom_site_aniso_U_11
_atom_site_aniso_U_22
_atom_site_aniso_U_33
_atom_site_aniso_U_23
_atom_site_aniso_U_13
_atom_site_aniso_U_12
Fe1 0.03318(15) 0.02602(13) 0.02282(13) 0.00342(9) -0.01110(10) -0.01498(10)
N1 0.0363(8) 0.0321(8) 0.0259(7) 0.0020(6) -0.0124(6) -0.0173(7)
C1 0.0401(10) 0.0326(9) 0.0345(10) 0.0015(8) -0.0164(8) -0.0145(8)
N2 0.0379(8) 0.0302(8) 0.0284(7) 0.0041(6) -0.0146(6) -0.0185(7)
C2 0.0411(11) 0.0340(10) 0.0479(12) -0.0079(9) -0.0174(9) -0.0114(9)
N3 0.0286(7) 0.0250(7) 0.0248(7) 0.0001(5) -0.0092(6) -0.0101(6)
C3 0.0402(11) 0.0397(11) 0.0438(11) -0.0149(9) -0.0076(9) -0.0147(9)
N4 0.0338(8) 0.0265(7) 0.0248(7) 0.0025(6) -0.0114(6) -0.0141(6)
C4 0.0420(11) 0.0418(11) 0.0329(10) -0.0080(8) -0.0076(8) -0.0217(9)
N5 0.0367(8) 0.0258(7) 0.0259(7) 0.0053(6) -0.0115(6) -0.0149(6)
C5 0.0469(13) 0.0560(14) 0.0383(11) -0.0109(10) -0.0022(9) -0.0267(11)
N6 0.0401(9) 0.0322(8) 0.0235(7) 0.0069(6) -0.0127(6) -0.0211(7)
C6 0.0577(14) 0.0567(14) 0.0287(10) -0.0019(9) -0.0028(9) -0.0348(12)
N7 0.0511(12) 0.0497(11) 0.0418(10) 0.0005(9) -0.0171(9) -0.0108(9)
C7 0.0501(12) 0.0470(12) 0.0271(9) 0.0038(8) -0.0119(8) -0.0286(10)
N8 0.0303(8) 0.0377(9) 0.0343(8) -0.0060(7) -0.0106(7) -0.0046(7)
C8 0.0580(14) 0.0520(13) 0.0307(10) 0.0120(9) -0.0159(10) -0.0331(11)
C9 0.0545(13) 0.0417(11) 0.0363(10) 0.0136(9) -0.0230(10) -0.0248(10)
C10 0.0437(11) 0.0346(10) 0.0329(9) 0.0064(8) -0.0160(8) -0.0195(9)
C11 0.0397(10) 0.0340(9) 0.0263(8) 0.0008(7) -0.0106(7) -0.0209(8)
C12 0.0382(10) 0.0343(9) 0.0292(9) -0.0015(7) -0.0105(8) -0.0204(8)
C13 0.0337(9) 0.0276(9) 0.0281(8) -0.0005(7) -0.0108(7) -0.0107(7)
C14 0.0360(10) 0.0345(10) 0.0302(9) -0.0066(7) -0.0126(8) -0.0106(8)
C15 0.0333(10) 0.0312(9) 0.0368(10) -0.0082(8) -0.0112(8) -0.0124(8)
C16 0.0234(8) 0.0234(8) 0.0323(9) -0.0060(7) -0.0043(7) -0.0074(6)
C17 0.0326(10) 0.0263(9) 0.0397(10) -0.0033(7) -0.0075(8) -0.0135(7)
C18 0.0336(10) 0.0243(8) 0.0337(9) -0.0005(7) -0.0031(7) -0.0124(7)
C19 0.0285(9) 0.0239(8) 0.0278(8) -0.0004(7) -0.0042(7) -0.0091(7)
C20 0.0438(11) 0.0315(9) 0.0293(9) 0.0045(7) -0.0087(8) -0.0149(8)
C21 0.0547(13) 0.0391(10) 0.0276(9) 0.0059(8) -0.0169(9) -0.0209(10)
C22 0.0498(12) 0.0357(10) 0.0286(9) 0.0058(8) -0.0175(8) -0.0232(9)
C23 0.0268(8) 0.0234(8) 0.0258(8) -0.0013(6) -0.0060(7) -0.0096(7)
C24 0.0261(8) 0.0218(7) 0.0256(8) -0.0010(6) -0.0089(6) -0.0077(6)
C25 0.0378(10) 0.0288(9) 0.0350(10) 0.0060(7) -0.0148(8) -0.0138(8)
C26 0.0406(11) 0.0297(9) 0.0452(11) 0.0084(8) -0.0177(9) -0.0100(8)
C27 0.0456(12) 0.0301(10) 0.0428(11) 0.0061(8) -0.0171(10) -0.0020(9)
C28 0.0521(12) 0.0227(9) 0.0351(10) 0.0058(7) -0.0170(9) -0.0092(8)
C29 0.0745(16) 0.0263(10) 0.0370(11) -0.0005(8) -0.0211(11) -0.0071(10)
C30 0.0868(18) 0.0264(10) 0.0385(11) 0.0008(8) -0.0292(12) -0.0189(11)
C31 0.0641(14) 0.0310(9) 0.0270(9) 0.0077(7) -0.0205(9) -0.0242(9)
C32 0.0795(17) 0.0426(12) 0.0329(10) 0.0069(9) -0.0259(11) -0.0374(12)
C33 0.0573(14) 0.0503(13) 0.0363(11) 0.0067(9) -0.0211(10) -0.0340(11)
C34 0.0452(11) 0.0438(11) 0.0302(9) 0.0070(8) -0.0157(8) -0.0277(9)
C35 0.0454(11) 0.0271(8) 0.0243(8) 0.0057(7) -0.0142(8) -0.0180(8)
C36 0.0445(11) 0.0240(8) 0.0252(8) 0.0060(6) -0.0143(8) -0.0148(8)
C37 0.0623(18) 0.085(2) 0.0454(15) -0.0025(14) -0.0138(13) 0.0219(16)
C38 0.0479(14) 0.0657(16) 0.0334(11) -0.0057(11) -0.0084(10) 0.0111(12)
C39 0.0454(12) 0.0463(12) 0.0361(10) 0.0021(9) -0.0074(9) -0.0249(10)
C40 0.0346(11) 0.0455(12) 0.0456(12) -0.0033(10) -0.0017(9) -0.0064(9)
C41 0.0324(9) 0.0306(9) 0.0336(9) -0.0068(7) -0.0108(8) -0.0113(8)
C42 0.0263(9) 0.0359(10) 0.0366(10) -0.0077(8) -0.0080(8) -0.0034(8)

loop_
_atom_type_symbol
_atom_type_description
_atom_type_scat_dispersion_real
_atom_type_scat_dispersion_imag
_atom_type_scat_source
C C 0.0033 0.0016 'International Tables Vol C Tables 4.2.6.8 and 6.1.1.4'
H H 0.0000 0.0000 'International Tables Vol C Tables 4.2.6.8 and 6.1.1.4'
N N 0.0061 0.0033 'International Tables Vol C Tables 4.2.6.8 and 6.1.1.4'
Fe Fe 0.3463 0.8444 'International Tables Vol C Tables 4.2.6.8 and 6.1.1.4'

loop_
_geom_angle_atom_site_label_1
_geom_angle_atom_site_label_2
_geom_angle_atom_site_label_3
_geom_angle
_geom_angle_site_symmetry_3
N4 Fe1 N2 174.71(6) .
N4 Fe1 N6 93.33(6) .
N2 Fe1 N6 90.89(6) .
N4 Fe1 N3 82.57(6) .
N2 Fe1 N3 93.58(6) .
N6 Fe1 N3 172.50(6) .
N4 Fe1 N5 90.56(6) .
N2 Fe1 N5 93.15(6) .
N6 Fe1 N5 82.63(7) .
N3 Fe1 N5 91.11(6) .
N4 Fe1 N1 93.96(6) .
N2 Fe1 N1 82.50(7) .
N6 Fe1 N1 94.69(7) .
N3 Fe1 N1 91.86(6) .
N5 Fe1 N1 174.87(6) .
C12 N1 C1 116.67(17) .
C12 N1 Fe1 113.00(13) .
C1 N1 Fe1 130.33(14) .
N1 C1 C2 122.92(19) .
N1 C1 H1 118.5 .
C2 C1 H1 118.5 .
C10 N2 C11 117.17(16) .
C10 N2 Fe1 129.90(14) .
C11 N2 Fe1 112.90(12) .
C3 C2 C1 120.0(2) .
C3 C2 H2 120.0 .
C1 C2 H2 120.0 .
C13 N3 C24 117.26(15) .
C13 N3 Fe1 129.76(12) .
C24 N3 Fe1 112.74(11) .
C2 C3 C4 118.7(2) .
C2 C3 H3 120.6 .
C4 C3 H3 120.6 .
C22 N4 C23 117.07(15) .
C22 N4 Fe1 129.76(13) .
C23 N4 Fe1 113.14(11) .
C12 C4 C5 118.4(2) .
C12 C4 C3 117.45(19) .
C5 C4 C3 124.1(2) .
C25 N5 C36 117.05(17) .
C25 N5 Fe1 130.17(13) .
C36 N5 Fe1 112.77(13) .
C6 C5 C4 121.0(2) .
C6 C5 H5 119.5 .
C4 C5 H5 119.5 .
C34 N6 C35 117.71(17) .
C34 N6 Fe1 129.58(15) .
C35 N6 Fe1 112.71(12) .
C5 C6 C7 122.0(2) .
C5 C6 H6 119.0 .
C7 C6 H6 119.0 .
C39 N7 C37 115.5(2) .
C8 C7 C11 116.9(2) .
C8 C7 C6 125.08(19) .
C11 C7 C6 118.0(2) .
C42 N8 N8 112.1(2) 2_575
C9 C8 C7 119.28(19) .
C9 C8 H8 120.4 .
C7 C8 H8 120.4 .
C8 C9 C10 120.1(2) .
C8 C9 H9 120.0 .
C10 C9 H9 120.0 .
N2 C10 C9 122.4(2) .
N2 C10 H10 118.8 .
C9 C10 H10 118.8 .
N2 C11 C7 123.97(18) .
N2 C11 C12 115.87(16) .
C7 C11 C12 120.15(19) .
N1 C12 C4 124.19(18) .
N1 C12 C11 115.38(18) .
C4 C12 C11 120.41(18) .
N3 C13 C14 122.54(17) .
N3 C13 H13 118.7 .
C14 C13 H13 118.7 .
C15 C14 C13 120.25(17) .
C15 C14 H14 119.9 .
C13 C14 H14 119.9 .
C14 C15 C16 118.82(17) .
C14 C15 H15 120.6 .
C16 C15 H15 120.6 .
C24 C16 C15 117.23(16) .
C24 C16 C17 118.40(16) .
C15 C16 C17 124.36(16) .
C18 C17 C16 120.95(17) .
C18 C17 H17 119.5 .
C16 C17 H17 119.5 .
C17 C18 C19 121.21(17) .
C17 C18 H18 119.4 .
C19 C18 H18 119.4 .
C23 C19 C18 118.62(16) .
C23 C19 C20 117.34(16) .
C18 C19 C20 124.05(16) .
C21 C20 C19 118.77(17) .
C21 C20 H20 120.6 .
C19 C20 H20 120.6 .
C20 C21 C22 120.26(18) .
C20 C21 H21 119.9 .
C22 C21 H21 119.9 .
N4 C22 C21 122.61(17) .
N4 C22 H22 118.7 .
C21 C22 H22 118.7 .
N4 C23 C19 123.95(16) .
N4 C23 C24 115.78(15) .
C19 C23 C24 120.28(15) .
N3 C24 C16 123.88(16) .
N3 C24 C23 115.58(15) .
C16 C24 C23 120.53(15) .
N5 C25 C26 122.98(19) .
N5 C25 H25 118.5 .
C26 C25 H25 118.5 .
C27 C26 C25 119.9(2) .
C27 C26 H26 120.0 .
C25 C26 H26 120.0 .
C26 C27 C28 119.2(2) .
C26 C27 H27 120.4 .
C28 C27 H27 120.4 .
C36 C28 C27 117.34(19) .
C36 C28 C29 117.8(2) .
C27 C28 C29 124.9(2) .
C30 C29 C28 121.7(2) .
C30 C29 H29 119.2 .
C28 C29 H29 119.2 .
C29 C30 C31 121.3(2) .
C29 C30 H30 119.4 .
C31 C30 H30 119.4 .
C35 C31 C32 117.0(2) .
C35 C31 C30 118.2(2) .
C32 C31 C30 124.75(19) .
C33 C32 C31 119.28(19) .
C33 C32 H32 120.4 .
C31 C32 H32 120.4 .
C32 C33 C34 120.6(2) .
C32 C33 H33 119.7 .
C34 C33 H33 119.7 .
N6 C34 C33 121.8(2) .
N6 C34 H34 119.1 .
C33 C34 H34 119.1 .
N6 C35 C31 123.61(18) .
N6 C35 C36 116.20(16) .
C31 C35 C36 120.18(19) .
N5 C36 C28 123.54(18) .
N5 C36 C35 115.62(17) .
C28 C36 C35 120.83(17) .
N7 C37 C38 124.7(2) .
N7 C37 H37 117.7 .
C38 C37 H37 117.7 .
C37 C38 C41 119.1(2) .
C37 C38 H38 120.4 .
C41 C38 H38 120.4 .
N7 C39 C40 123.7(2) .
N7 C39 H39 118.1 .
C40 C39 H39 118.1 .
C41 C40 C39 119.8(2) .
C41 C40 H40 120.1 .
C39 C40 H40 120.1 .
C38 C41 C40 117.2(2) .
C38 C41 C42 122.29(19) .
C40 C41 C42 120.51(18) .
N8 C42 C41 121.39(18) .
N8 C42 H42 119.3 .
C41 C42 H42 119.3 .

loop_
_geom_bond_atom_site_label_1
_geom_bond_atom_site_label_2
_geom_bond_distance
_geom_bond_site_symmetry_2
Fe1 N4 1.9686(14) .
Fe1 N2 1.9769(15) .
Fe1 N6 1.9750(15) .
Fe1 N3 1.9825(15) .
Fe1 N5 1.9830(16) .
Fe1 N1 1.9880(17) .
N1 C12 1.362(2) .
N1 C1 1.344(2) .
C1 C2 1.390(3) .
C1 H1 0.9500 .
N2 C10 1.333(3) .
N2 C11 1.366(3) .
C2 C3 1.378(3) .
C2 H2 0.9500 .
N3 C13 1.333(2) .
N3 C24 1.368(2) .
C3 C4 1.406(3) .
C3 H3 0.9500 .
N4 C22 1.341(2) .
N4 C23 1.366(2) .
C4 C12 1.394(3) .
C4 C5 1.434(3) .
N5 C25 1.334(2) .
N5 C36 1.365(2) .
C5 C6 1.351(4) .
C5 H5 0.9500 .
N6 C34 1.343(2) .
N6 C35 1.366(3) .
C6 C7 1.428(3) .
C6 H6 0.9500 .
N7 C39 1.323(3) .
N7 C37 1.338(3) .
C7 C8 1.407(3) .
C7 C11 1.404(3) .
N8 C42 1.270(3) .
N8 N8 1.408(3) 2_575
C8 C9 1.365(3) .
C8 H8 0.9500 .
C9 C10 1.408(3) .
C9 H9 0.9500 .
C10 H10 0.9500 .
C11 C12 1.434(3) .
C13 C14 1.404(3) .
C13 H13 0.9500 .
C14 C15 1.371(3) .
C14 H14 0.9500 .
C15 C16 1.413(3) .
C15 H15 0.9500 .
C16 C24 1.401(2) .
C16 C17 1.437(3) .
C17 C18 1.362(3) .
C17 H17 0.9500 .
C18 C19 1.429(3) .
C18 H18 0.9500 .
C19 C23 1.403(2) .
C19 C20 1.412(3) .
C20 C21 1.374(3) .
C20 H20 0.9500 .
C21 C22 1.401(3) .
C21 H21 0.9500 .
C22 H22 0.9500 .
C23 C24 1.422(2) .
C25 C26 1.398(3) .
C25 H25 0.9500 .
C26 C27 1.363(3) .
C26 H26 0.9500 .
C27 C28 1.408(3) .
C27 H27 0.9500 .
C28 C36 1.401(3) .
C28 C29 1.432(3) .
C29 C30 1.348(4) .
C29 H29 0.9500 .
C30 C31 1.431(3) .
C30 H30 0.9500 .
C31 C35 1.402(3) .
C31 C32 1.410(3) .
C32 C33 1.365(3) .
C32 H32 0.9500 .
C33 C34 1.399(3) .
C33 H33 0.9500 .
C34 H34 0.9500 .
C35 C36 1.420(3) .
C37 C38 1.376(3) .
C37 H37 0.9500 .
C38 C41 1.366(3) .
C38 H38 0.9500 .
C39 C40 1.381(3) .
C39 H39 0.9500 .
C40 C41 1.382(3) .
C40 H40 0.9500 .
C41 C42 1.464(3) .
C42 H42 0.9500 .

loop_
_geom_torsion_atom_site_label_1
_geom_torsion_atom_site_label_2
_geom_torsion_atom_site_label_3
_geom_torsion_atom_site_label_4
_geom_torsion
_geom_torsion_site_symmetry_1
N4 Fe1 N1 C12 171.45(12) .
N2 Fe1 N1 C12 -4.59(12) .
N6 Fe1 N1 C12 -94.87(12) .
N3 Fe1 N1 C12 88.78(12) .
N5 Fe1 N1 C12 -36.6(7) .
N4 Fe1 N1 C1 -8.13(17) .
N2 Fe1 N1 C1 175.83(17) .
N6 Fe1 N1 C1 85.55(17) .
N3 Fe1 N1 C1 -90.81(17) .
N5 Fe1 N1 C1 143.8(6) .
C12 N1 C1 C2 0.4(3) .
Fe1 N1 C1 C2 179.99(14) .
N4 Fe1 N2 C10 135.2(6) .
N6 Fe1 N2 C10 -81.98(17) .
N3 Fe1 N2 C10 92.00(17) .
N5 Fe1 N2 C10 0.68(17) .
N1 Fe1 N2 C10 -176.60(17) .
N4 Fe1 N2 C11 -42.8(7) .
N6 Fe1 N2 C11 100.06(13) .
N3 Fe1 N2 C11 -85.96(12) .
N5 Fe1 N2 C11 -177.27(12) .
N1 Fe1 N2 C11 5.45(12) .
N1 C1 C2 C3 -1.2(3) .
N4 Fe1 N3 C13 177.96(17) .
N2 Fe1 N3 C13 -5.68(17) .
N6 Fe1 N3 C13 120.8(4) .
N5 Fe1 N3 C13 87.54(16) .
N1 Fe1 N3 C13 -88.28(16) .
N4 Fe1 N3 C24 3.80(12) .
N2 Fe1 N3 C24 -179.85(12) .
N6 Fe1 N3 C24 -53.3(5) .
N5 Fe1 N3 C24 -86.62(12) .
N1 Fe1 N3 C24 97.56(12) .
C1 C2 C3 C4 0.7(3) .
N2 Fe1 N4 C22 134.8(6) .
N6 Fe1 N4 C22 -8.03(19) .
N3 Fe1 N4 C22 178.28(19) .
N5 Fe1 N4 C22 -90.68(18) .
N1 Fe1 N4 C22 86.91(18) .
N2 Fe1 N4 C23 -47.4(7) .
N6 Fe1 N4 C23 169.85(13) .
N3 Fe1 N4 C23 -3.85(12) .
N5 Fe1 N4 C23 87.20(13) .
N1 Fe1 N4 C23 -95.21(13) .
C2 C3 C4 C12 0.5(3) .
C2 C3 C4 C5 -179.47(19) .
N4 Fe1 N5 C25 -84.98(16) .
N2 Fe1 N5 C25 91.24(16) .
N6 Fe1 N5 C25 -178.27(16) .
N3 Fe1 N5 C25 -2.41(16) .
N1 Fe1 N5 C25 123.0(7) .
N4 Fe1 N5 C36 95.65(12) .
N2 Fe1 N5 C36 -88.13(12) .
N6 Fe1 N5 C36 2.36(11) .
N3 Fe1 N5 C36 178.23(12) .
N1 Fe1 N5 C36 -56.4(7) .
C12 C4 C5 C6 1.5(3) .
C3 C4 C5 C6 -178.5(2) .
N4 Fe1 N6 C34 87.57(16) .
N2 Fe1 N6 C34 -89.23(16) .
N3 Fe1 N6 C34 144.1(4) .
N5 Fe1 N6 C34 177.71(16) .
N1 Fe1 N6 C34 -6.68(16) .
N4 Fe1 N6 C35 -92.08(12) .
N2 Fe1 N6 C35 91.12(12) .
N3 Fe1 N6 C35 -35.5(5) .
N5 Fe1 N6 C35 -1.94(11) .
N1 Fe1 N6 C35 173.66(12) .
C4 C5 C6 C7 1.0(3) .
C5 C6 C7 C8 177.1(2) .
C5 C6 C7 C11 -1.9(3) .
C11 C7 C8 C9 2.4(3) .
C6 C7 C8 C9 -176.6(2) .
C7 C8 C9 C10 -2.3(3) .
C11 N2 C10 C9 2.8(3) .
Fe1 N2 C10 C9 -175.10(14) .
C8 C9 C10 N2 -0.4(3) .
C10 N2 C11 C7 -2.7(3) .
Fe1 N2 C11 C7 175.59(15) .
C10 N2 C11 C12 176.35(16) .
Fe1 N2 C11 C12 -5.4(2) .
C8 C7 C11 N2 0.1(3) .
C6 C7 C11 N2 179.19(17) .
C8 C7 C11 C12 -178.87(18) .
C6 C7 C11 C12 0.2(3) .
C1 N1 C12 C4 0.9(3) .
Fe1 N1 C12 C4 -178.74(14) .
C1 N1 C12 C11 -177.40(16) .
Fe1 N1 C12 C11 2.96(19) .
C5 C4 C12 N1 178.61(17) .
C3 C4 C12 N1 -1.4(3) .
C5 C4 C12 C11 -3.2(3) .
C3 C4 C12 C11 176.84(17) .
N2 C11 C12 N1 1.6(2) .
C7 C11 C12 N1 -179.33(16) .
N2 C11 C12 C4 -176.74(16) .
C7 C11 C12 C4 2.3(3) .
C24 N3 C13 C14 0.5(3) .
Fe1 N3 C13 C14 -173.48(14) .
N3 C13 C14 C15 -0.9(3) .
C13 C14 C15 C16 0.1(3) .
C14 C15 C16 C24 0.9(3) .
C14 C15 C16 C17 179.70(18) .
C24 C16 C17 C18 0.8(3) .
C15 C16 C17 C18 -177.95(18) .
C16 C17 C18 C19 -0.1(3) .
C17 C18 C19 C23 0.1(3) .
C17 C18 C19 C20 179.85(19) .
C23 C19 C20 C21 -1.1(3) .
C18 C19 C20 C21 179.08(19) .
C19 C20 C21 C22 1.5(3) .
C23 N4 C22 C21 -0.6(3) .
Fe1 N4 C22 C21 177.21(16) .
C20 C21 C22 N4 -0.6(3) .
C22 N4 C23 C19 1.0(3) .
Fe1 N4 C23 C19 -177.21(14) .
C22 N4 C23 C24 -178.58(17) .
Fe1 N4 C23 C24 3.3(2) .
C18 C19 C23 N4 179.70(17) .
C20 C19 C23 N4 -0.1(3) .
C18 C19 C23 C24 -0.8(3) .
C20 C19 C23 C24 179.42(17) .
C13 N3 C24 C16 0.7(3) .
Fe1 N3 C24 C16 175.68(14) .
C13 N3 C24 C23 -178.08(15) .
Fe1 N3 C24 C23 -3.12(19) .
C15 C16 C24 N3 -1.4(3) .
C17 C16 C24 N3 179.74(16) .
C15 C16 C24 C23 177.32(16) .
C17 C16 C24 C23 -1.5(3) .
N4 C23 C24 N3 -0.1(2) .
C19 C23 C24 N3 -179.62(16) .
N4 C23 C24 C16 -178.91(16) .
C19 C23 C24 C16 1.5(3) .
C36 N5 C25 C26 0.9(3) .
Fe1 N5 C25 C26 -178.48(14) .
N5 C25 C26 C27 0.1(3) .
C25 C26 C27 C28 -1.0(3) .
C26 C27 C28 C36 0.9(3) .
C26 C27 C28 C29 -178.74(19) .
C36 C28 C29 C30 -1.8(3) .
C27 C28 C29 C30 177.9(2) .
C28 C29 C30 C31 1.3(3) .
C29 C30 C31 C35 0.3(3) .
C29 C30 C31 C32 -178.9(2) .
C35 C31 C32 C33 1.1(3) .
C30 C31 C32 C33 -179.67(19) .
C31 C32 C33 C34 -0.7(3) .
C35 N6 C34 C33 -0.1(3) .
Fe1 N6 C34 C33 -179.72(14) .
C32 C33 C34 N6 0.2(3) .
C34 N6 C35 C31 0.5(2) .
Fe1 N6 C35 C31 -179.78(13) .
C34 N6 C35 C36 -178.48(15) .
Fe1 N6 C35 C36 1.22(19) .
C32 C31 C35 N6 -1.0(3) .
C30 C31 C35 N6 179.69(17) .
C32 C31 C35 C36 177.94(16) .
C30 C31 C35 C36 -1.3(3) .
C25 N5 C36 C28 -0.9(3) .
Fe1 N5 C36 C28 178.53(14) .
C25 N5 C36 C35 178.17(15) .
Fe1 N5 C36 C35 -2.37(19) .
C27 C28 C36 N5 0.1(3) .
C29 C28 C36 N5 179.72(17) .
C27 C28 C36 C35 -178.99(17) .
C29 C28 C36 C35 0.7(3) .
N6 C35 C36 N5 0.8(2) .
C31 C35 C36 N5 -178.26(15) .
N6 C35 C36 C28 179.90(16) .
C31 C35 C36 C28 0.9(3) .
C39 N7 C37 C38 -0.4(5) .
N7 C37 C38 C41 -0.7(5) .
C37 N7 C39 C40 1.6(4) .
N7 C39 C40 C41 -1.7(4) .
C37 C38 C41 C40 0.6(4) .
C37 C38 C41 C42 178.1(3) .
C39 C40 C41 C38 0.5(3) .
C39 C40 C41 C42 -177.0(2) .
N8 N8 C42 C41 -178.16(19) 2_575
C38 C41 C42 N8 -5.2(3) .
C40 C41 C42 N8 172.3(2) .

loop_
_platon_squeeze_void_nr
_platon_squeeze_void_average_x
_platon_squeeze_void_average_y
_platon_squeeze_void_average_z
_platon_squeeze_void_volume
_platon_squeeze_void_count_electrons
1 10.500 0.316 0.000 379.6 216.0
